data_1516641
loop_
_publ_author_name
'Awwadi, Firas F.'
'Willett, Roger D.'
'Peterson, Kirk A.'
'Twamley, Brendan'

_publ_section_title
;
 The nature of halogen...halide synthons: theoretical and crystallographic
 studies.
;
_journal_issue 12
_journal_name_full 'The journal of physical chemistry. A'
_journal_page_first 2319
_journal_page_last 2328
_journal_paper_doi 10.1021/jp0660684
_journal_volume 111
_journal_year 2007
_chemical_formula_sum 'C5 H5 Cl I N'
_chemical_formula_weight 241.45
_chemical_name_systematic
; 
 ? 
;
_space_group_IT_number 11
_symmetry_cell_setting monoclinic
_symmetry_space_group_name_Hall '-P 2yb'
_symmetry_space_group_name_H-M 'P 1 21/m 1'
_atom_sites_solution_hydrogens geom
_atom_sites_solution_primary direct
_atom_sites_solution_secondary difmap
_audit_creation_method SHELXL-97
_cell_angle_alpha 90.00
_cell_angle_beta 103.19(2)
_cell_angle_gamma 90.00
_cell_formula_units_Z 2
_cell_length_a 6.9272(18)
_cell_length_b 6.6251(19)
_cell_length_c 8.512(2)
_cell_measurement_reflns_used 29
_cell_measurement_temperature 295(2)
_cell_measurement_theta_max 20.04
_cell_measurement_theta_min 4.63
_cell_volume 380.34(17)
_computing_cell_refinement 'Bruker XSCANS'
_computing_data_collection 'Bruker XSCANS'
_computing_data_reduction 'Bruker SHELXTL'
_computing_molecular_graphics 'Bruker SHELXTL'
_computing_publication_material 'Bruker SHELXTL'
_computing_structure_refinement 'SHELXL-97 (Sheldrick, 1997)'
_computing_structure_solution 'SHELXS-97 (Sheldrick, 1990)'
_diffrn_ambient_temperature 295(2)
_diffrn_measured_fraction_theta_full 1.000
_diffrn_measured_fraction_theta_max 1.000
_diffrn_measurement_device_type 'Bruker P4'
_diffrn_measurement_method '\w scans'
_diffrn_radiation_monochromator graphite
_diffrn_radiation_source 'fine-focus sealed tube'
_diffrn_radiation_type MoK\a
_diffrn_radiation_wavelength 0.71073
_diffrn_reflns_av_R_equivalents 0.0359
_diffrn_reflns_av_sigmaI/netI 0.0466
_diffrn_reflns_limit_h_max 8
_diffrn_reflns_limit_h_min -1
_diffrn_reflns_limit_k_max 1
_diffrn_reflns_limit_k_min -7
_diffrn_reflns_limit_l_max 9
_diffrn_reflns_limit_l_min -10
_diffrn_reflns_number 1052
_diffrn_reflns_theta_full 24.74
_diffrn_reflns_theta_max 24.74
_diffrn_reflns_theta_min 2.46
_diffrn_standards_interval_count 97
_diffrn_standards_number 3
_exptl_absorpt_coefficient_mu 4.464
_exptl_absorpt_correction_T_max 0.6245
_exptl_absorpt_correction_T_min 0.5068
_exptl_absorpt_correction_type empirical
_exptl_crystal_colour colorless
_exptl_crystal_density_diffrn 2.108
_exptl_crystal_density_method 'not measured'
_exptl_crystal_description chunk
_exptl_crystal_F_000 224
_exptl_crystal_size_max 0.2
_exptl_crystal_size_mid 0.2
_exptl_crystal_size_min 0.2
_refine_diff_density_max 0.610
_refine_diff_density_min -0.744
_refine_diff_density_rms 0.112
_refine_ls_extinction_coef 0.173(8)
_refine_ls_extinction_expression Fc^*^=kFc[1+0.001xFc^2^\l^3^/sin(2\q)]^-1/4^
_refine_ls_extinction_method SHELXL
_refine_ls_goodness_of_fit_ref 1.083
_refine_ls_hydrogen_treatment mixed
_refine_ls_matrix_type full
_refine_ls_number_parameters 50
_refine_ls_number_reflns 716
_refine_ls_number_restraints 0
_refine_ls_restrained_S_all 1.083
_refine_ls_R_factor_all 0.0377
_refine_ls_R_factor_gt 0.0306
_refine_ls_shift/su_max 0.000
_refine_ls_shift/su_mean 0.000
_refine_ls_structure_factor_coef Fsqd
_refine_ls_weighting_details 'calc w=1/[\s^2^(Fo^2^)+(0.0349P)^2^+0.0000P] where P=(Fo^2^+2Fc^2^)/3'
_refine_ls_weighting_scheme calc
_refine_ls_wR_factor_gt 0.0696
_refine_ls_wR_factor_ref 0.0730
_reflns_number_gt 628
_reflns_number_total 716
_reflns_threshold_expression >2sigma(I)
_cod_data_source_file jp0660684si20060917_081838.cif
_cod_data_source_block fa230a
_cod_depositor_comments
;
The following automatic conversions were performed:

'_symmetry_cell_setting' value 'Monoclinic' changed to 'monoclinic'
according to
/usr/data/users/saulius/automatic-downloads/retrospective/ACS/lib/dictionaries/cif_core.dic
dictionary named 'cif_core.dic' version 2.4.2 from 2011-04-26.

Automatic conversion script
Id: cif_fix_values 2281 2013-09-26 08:29:07Z andrius 
;
_cod_original_cell_volume 380.33(18)
_cod_original_sg_symbol_H-M P2(1)/m
_cod_database_code 1516641

loop_
_symmetry_equiv_pos_as_xyz
'x, y, z'
'-x, y+1/2, -z'
'-x, -y, -z'
'x, -y-1/2, z'

loop_
_atom_site_label
_atom_site_type_symbol
_atom_site_fract_x
_atom_site_fract_y
_atom_site_fract_z
_atom_site_U_iso_or_equiv
_atom_site_adp_type
_atom_site_occupancy
_atom_site_symmetry_multiplicity
_atom_site_calc_flag
_atom_site_refinement_flags
I I 0.46432(7) 0.2500 0.25086(4) 0.0557(3) Uani 1 2 d S
Cl2 Cl 0.8373(3) 0.2500 -0.0095(2) 0.0595(5) Uani 1 2 d S
C5 C 1.1793(12) 0.2500 -0.3919(8) 0.058(2) Uani 1 2 d S
H5A H 1.2553 0.2500 -0.4690 0.070 Uiso 1 2 calc SR
C6 C 1.2669(11) 0.2500 -0.2310(8) 0.0559(18) Uani 1 2 d S
H6A H 1.4045 0.2500 -0.1976 0.067 Uiso 1 2 calc SR
N1 N 1.1560(8) 0.2500 -0.1205(6) 0.0437(13) Uani 1 2 d S
H1A H 1.2134 0.2500 -0.0197 0.052 Uiso 1 2 calc SR
C2 C 0.9595(10) 0.2500 -0.1641(8) 0.0422(15) Uani 1 2 d S
C3 C 0.8646(11) 0.2500 -0.3222(8) 0.0534(18) Uani 1 2 d S
H3A H 0.7268 0.2500 -0.3525 0.064 Uiso 1 2 calc SR
C4 C 0.9754(12) 0.2500 -0.4367(7) 0.056(2) Uani 1 2 d S
H4A H 0.9123 0.2500 -0.5456 0.068 Uiso 1 2 calc SR

loop_
_atom_site_aniso_label
_atom_site_aniso_U_11
_atom_site_aniso_U_22
_atom_site_aniso_U_33
_atom_site_aniso_U_23
_atom_site_aniso_U_13
_atom_site_aniso_U_12
I 0.0531(4) 0.0730(5) 0.0361(3) 0.000 0.00027(19) 0.000
Cl2 0.0598(11) 0.0662(12) 0.0555(10) 0.000 0.0194(8) 0.000
C5 0.063(5) 0.070(5) 0.045(4) 0.000 0.017(3) 0.000
C6 0.040(4) 0.065(5) 0.059(4) 0.000 0.005(3) 0.000
N1 0.041(3) 0.048(3) 0.037(3) 0.000 -0.001(2) 0.000
C2 0.044(4) 0.040(4) 0.044(3) 0.000 0.013(3) 0.000
C3 0.038(4) 0.066(5) 0.050(4) 0.000 -0.002(3) 0.000
C4 0.064(5) 0.067(5) 0.031(3) 0.000 -0.004(3) 0.000

loop_
_atom_type_symbol
_atom_type_description
_atom_type_scat_dispersion_real
_atom_type_scat_dispersion_imag
_atom_type_scat_source
C C 0.0033 0.0016 'International Tables Vol C Tables 4.2.6.8 and 6.1.1.4'
H H 0.0000 0.0000 'International Tables Vol C Tables 4.2.6.8 and 6.1.1.4'
N N 0.0061 0.0033 'International Tables Vol C Tables 4.2.6.8 and 6.1.1.4'
Cl Cl 0.1484 0.1585 'International Tables Vol C Tables 4.2.6.8 and 6.1.1.4'
I I -0.4742 1.8119 'International Tables Vol C Tables 4.2.6.8 and 6.1.1.4'

loop_
_geom_angle_atom_site_label_1
_geom_angle_atom_site_label_2
_geom_angle_atom_site_label_3
_geom_angle
C6 C5 C4 118.1(7)
C6 C5 H5A 121.0
C4 C5 H5A 121.0
N1 C6 C5 120.5(7)
N1 C6 H6A 119.7
C5 C6 H6A 119.7
C2 N1 C6 121.2(5)
C2 N1 H1A 119.4
C6 N1 H1A 119.4
N1 C2 C3 120.8(6)
N1 C2 Cl2 116.0(5)
C3 C2 Cl2 123.2(5)
C2 C3 C4 118.8(6)
C2 C3 H3A 120.6
C4 C3 H3A 120.6
C3 C4 C5 120.6(6)
C3 C4 H4A 119.7
C5 C4 H4A 119.7

loop_
_geom_bond_atom_site_label_1
_geom_bond_atom_site_label_2
_geom_bond_distance
Cl2 C2 1.719(7)
C5 C6 1.365(9)
C5 C4 1.377(11)
C5 H5A 0.9300
C6 N1 1.343(9)
C6 H6A 0.9300
N1 C2 1.327(9)
N1 H1A 0.8600
C2 C3 1.356(10)
C3 C4 1.372(10)
C3 H3A 0.9300
C4 H4A 0.9300

loop_
_geom_hbond_atom_site_label_D
_geom_hbond_atom_site_label_H
_geom_hbond_atom_site_label_A
_geom_hbond_distance_DH
_geom_hbond_distance_HA
_geom_hbond_distance_DA
_geom_hbond_angle_DHA
_geom_hbond_site_symmetry_A
N1 H1A I 0.86 2.55 3.387(5) 165.2 1_655
C4 H4A I 0.93 3.19 3.913(7) 136.0 1_554
C5 H5A I 0.93 3.06 3.985(7) 174.0 1_654

loop_
_geom_torsion_atom_site_label_1
_geom_torsion_atom_site_label_2
_geom_torsion_atom_site_label_3
_geom_torsion_atom_site_label_4
_geom_torsion
C4 C5 C6 N1 0.000(1)
C5 C6 N1 C2 0.000(1)
C6 N1 C2 C3 0.0
C6 N1 C2 Cl2 180.0
N1 C2 C3 C4 0.000(1)
Cl2 C2 C3 C4 180.000(1)
C2 C3 C4 C5 0.000(2)
C6 C5 C4 C3 0.000(2)
